data_9016753
loop_
_publ_author_name
'Prewitt, C. T.'
'Sueno, S.'
'Papike, J. J.'

_publ_section_title
;
 The crystal structures of high albite and monalbite at high temperatures
 T = 1105 deg C
 feldspar
;
_journal_name_full 'American Mineralogist'
_journal_page_first 1213
_journal_page_last 1225
_journal_volume 61
_journal_year 1976
_chemical_compound_source Synthetic
_chemical_formula_sum 'Al Ca0.012 K0.005 Na0.983 O8 Si3'
_chemical_name_mineral Albite
_space_group_IT_number 2
_space_group_name_Hall '-C 1'
_space_group_name_H-M_alt 'C -1'
_symmetry_space_group_name_H-M 'C -1'
_cell_angle_alpha 90.056
_cell_angle_beta 116.087
_cell_angle_gamma 89.997
_cell_formula_units_Z 4
_cell_length_a 8.2783
_cell_length_b 12.9592
_cell_length_c 7.1452
_cell_volume 688.448
_database_code_amcsd 0000542
_diffrn_ambient_temperature 1378.15
_exptl_crystal_density_diffrn 2.533
_cod_data_source_file inputs/fixed/downloads/00/00623.cif
_cod_data_source_block 00623
_cod_original_formula_sum '(Na.983 Ca.012 K.005) (Si3 Al) O8'
_cod_database_code 9016753

loop_
_space_group_symop_operation_xyz
x,y,z
1/2+x,1/2+y,z
-x,-y,-z
1/2-x,1/2-y,-z

loop_
_atom_site_label
_atom_site_fract_x
_atom_site_fract_y
_atom_site_fract_z
_atom_site_occupancy
_atom_site_U_iso_or_equiv
_atom_site_type_symbol
_atom_site_attached_hydrogens
Na 0.27970 0.00000 0.13820 0.98300 0.15945 Na 0
Ca 0.27970 0.00000 0.13820 0.01200 0.15945 Ca 0
K 0.27970 0.00000 0.13820 0.00500 0.15945 K 0
Si1o 0.00810 0.17830 0.22300 0.75000 0.03166 Si 0
Al1o 0.00810 0.17830 0.22300 0.25000 0.03166 Al 0
Si1m 0.00800 0.82140 0.22330 0.75000 0.03204 Si 0
Al1m 0.00800 0.82140 0.22330 0.25000 0.03204 Al 0
Si2o 0.69630 0.11600 0.34200 0.75000 0.03179 Si 0
Al2o 0.69630 0.11600 0.34200 0.25000 0.03179 Al 0
Si2m 0.69640 0.88380 0.34260 0.75000 0.03166 Si 0
Al2m 0.69640 0.88380 0.34260 0.25000 0.03166 Al 0
Oa1 0.00020 0.13900 0.99950 1.00000 0.05598 O 0
Oa2 0.60720 0.99990 0.28500 1.00000 0.04344 O 0
Obo 0.82380 0.13450 0.22420 1.00000 0.06725 O 0
Obm 0.82390 0.86540 0.22520 1.00000 0.06776 O 0
Oco 0.02660 0.30410 0.25340 1.00000 0.05839 O 0
Ocm 0.02640 0.69570 0.25250 1.00000 0.05826 O 0
Odo 0.18820 0.12360 0.40500 1.00000 0.05725 O 0
Odm 0.18750 0.87610 0.40560 1.00000 0.05687 O 0

loop_
_cod_changelog_entry_id
_cod_changelog_entry_author
_cod_changelog_entry_date
_cod_changelog_entry_text
1
;cod-tools version 3.8.0
Id: cif_guess_AMCSD_atom_types 9581 2023-05-17 12:35:41Z saulius
;
2023-05-18T11:43:10+03:00
;Derived atom types and hydrogen counts
from atom names that follow the AMCSD naming convention
(Wat == water, O-H == hydroxyl).
;

loop_
_cod_related_entry_id
_cod_related_entry_database
_cod_related_entry_code
1 AMCSD 0000542
